data_7200948
loop_
_publ_author_name
'Callear, Samantha K.'
'Hursthouse, Michael B.'
'Threlfall, Terence L.'

_publ_section_title
;
 Co-crystallisation of organic \a,\w-dicarboxylic acids with the cyclic
 amides 2-pyrrolidinone and 2-imidazolidinone
;
_journal_issue 8
_journal_name_full CrystEngComm
_journal_page_first 1609
_journal_paper_doi 10.1039/b901453e
_journal_volume 11
_journal_year 2009
_chemical_formula_sum 'C7 H12 N2 O7'
_chemical_formula_weight 236.19
_chemical_name_systematic
;
10
;
_space_group_IT_number 14
_symmetry_cell_setting monoclinic
_symmetry_space_group_name_Hall '-P 2ybc'
_symmetry_space_group_name_H-M 'P 1 21/c 1'
_atom_sites_solution_hydrogens geom
_atom_sites_solution_primary direct
_atom_sites_solution_secondary difmap
_audit_creation_method SHELXL-97
_cell_angle_alpha 90.00
_cell_angle_beta 97.060(2)
_cell_angle_gamma 90.00
_cell_formula_units_Z 4
_cell_length_a 5.1062(11)
_cell_length_b 18.198(4)
_cell_length_c 10.432(2)
_cell_measurement_reflns_used 930
_cell_measurement_temperature 120(2)
_cell_measurement_theta_max 25.79
_cell_measurement_theta_min 3.94
_cell_volume 962.0(3)
_computing_cell_refinement 'Bruker SAINT'
_computing_data_collection 'Bruker APEX2'
_computing_data_reduction 'Bruker SAINT'
_computing_structure_refinement 'SHELXL-97 (Sheldrick, 2008)'
_diffrn_ambient_temperature 120(2)
_diffrn_measured_fraction_theta_full 0.997
_diffrn_measured_fraction_theta_max 0.997
_diffrn_measurement_device_type 'Bruker SMART APEX2 CCD diffractometer'
_diffrn_measurement_method 'fine-slice \w scans'
_diffrn_radiation_monochromator 'silicon 111'
_diffrn_radiation_source 'Daresbury SRS station 9.8'
_diffrn_radiation_type synchrotron
_diffrn_radiation_wavelength 0.6710
_diffrn_reflns_av_R_equivalents 0.0531
_diffrn_reflns_av_sigmaI/netI 0.0474
_diffrn_reflns_limit_h_max 6
_diffrn_reflns_limit_h_min -6
_diffrn_reflns_limit_k_max 22
_diffrn_reflns_limit_k_min -22
_diffrn_reflns_limit_l_max 13
_diffrn_reflns_limit_l_min -13
_diffrn_reflns_number 7832
_diffrn_reflns_theta_full 24.79
_diffrn_reflns_theta_max 24.79
_diffrn_reflns_theta_min 2.81
_diffrn_standards_decay_% 5
_diffrn_standards_number 0
_exptl_absorpt_coefficient_mu 0.147
_exptl_absorpt_correction_type multi-scan
_exptl_absorpt_process_details 'Bruker SADABS'
_exptl_crystal_colour colourless
_exptl_crystal_density_diffrn 1.631
_exptl_crystal_density_method 'not measured'
_exptl_crystal_description plate
_exptl_crystal_F_000 496
_exptl_crystal_size_max 0.10
_exptl_crystal_size_mid 0.05
_exptl_crystal_size_min 0.01
_refine_diff_density_max 0.366
_refine_diff_density_min -0.254
_refine_diff_density_rms 0.063
_refine_ls_extinction_method none
_refine_ls_goodness_of_fit_ref 1.029
_refine_ls_hydrogen_treatment constr
_refine_ls_matrix_type full
_refine_ls_number_parameters 153
_refine_ls_number_reflns 1961
_refine_ls_number_restraints 0
_refine_ls_restrained_S_all 1.029
_refine_ls_R_factor_all 0.0668
_refine_ls_R_factor_gt 0.0439
_refine_ls_shift/su_max 0.000
_refine_ls_shift/su_mean 0.000
_refine_ls_structure_factor_coef Fsqd
_refine_ls_weighting_details 'calc w=1/[\s^2^(Fo^2^)+(0.0627P)^2^+0.2714P] where P=(Fo^2^+2Fc^2^)/3'
_refine_ls_weighting_scheme calc
_refine_ls_wR_factor_gt 0.1082
_refine_ls_wR_factor_ref 0.1202
_reflns_number_gt 1444
_reflns_number_total 1961
_reflns_threshold_expression >2\s(I)
_cod_data_source_file b901453e.txt
_cod_data_source_block ssg0306
_cod_original_sg_symbol_H-M P21/c
_cod_database_code 7200948

loop_
_symmetry_equiv_pos_as_xyz
'x, y, z'
'-x, y+1/2, -z+1/2'
'-x, -y, -z'
'x, -y-1/2, z-1/2'

loop_
_atom_site_label
_atom_site_type_symbol
_atom_site_fract_x
_atom_site_fract_y
_atom_site_fract_z
_atom_site_U_iso_or_equiv
_atom_site_adp_type
_atom_site_occupancy
_atom_site_symmetry_multiplicity
_atom_site_calc_flag
_atom_site_refinement_flags
_atom_site_disorder_assembly
_atom_site_disorder_group
C1 C 0.6361(4) 0.56576(11) 0.1603(2) 0.0190(5) Uani 1 1 d . . .
C2 C 0.5051(4) 0.49324(11) 0.1877(2) 0.0198(5) Uani 1 1 d . . .
H2 H 0.6266 0.4528 0.1682 0.024 Uiso 1 1 calc R . .
C3 C 0.4862(4) 0.49157(11) 0.3338(2) 0.0210(5) Uani 1 1 d . . .
H3 H 0.6697 0.4908 0.3800 0.025 Uiso 1 1 calc R . .
C4 C 0.3463(4) 0.42246(12) 0.3705(2) 0.0207(5) Uani 1 1 d . . .
O1A O 0.8715(3) 0.57577(8) 0.19328(15) 0.0251(4) Uani 1 1 d . . .
O1B O 0.4758(3) 0.61499(8) 0.10315(15) 0.0234(4) Uani 1 1 d . . .
H1 H 0.5593 0.6540 0.0940 0.048(9) Uiso 1 1 calc R . .
O2 O 0.2592(3) 0.48121(8) 0.11204(14) 0.0229(4) Uani 1 1 d . . .
H2O H 0.1521 0.5140 0.1281 0.034 Uiso 1 1 calc R . .
O3 O 0.3586(3) 0.55493(8) 0.37335(14) 0.0224(4) Uani 1 1 d . . .
H3O H 0.1948 0.5506 0.3538 0.034 Uiso 1 1 calc R . .
O4A O 0.4812(3) 0.36240(8) 0.35347(15) 0.0233(4) Uani 1 1 d . . .
H4 H 0.3971 0.3256 0.3748 0.026(7) Uiso 1 1 calc R . .
O4B O 0.1318(3) 0.42434(8) 0.40880(15) 0.0251(4) Uani 1 1 d . . .
C22 C 0.1237(4) 0.23674(11) 0.5131(2) 0.0204(5) Uani 1 1 d . . .
C24 C -0.1703(4) 0.27754(12) 0.6500(2) 0.0239(5) Uani 1 1 d . . .
H24A H -0.3583 0.2920 0.6331 0.029 Uiso 1 1 calc R . .
H24B H -0.0870 0.3029 0.7286 0.029 Uiso 1 1 calc R . .
C25 C -0.1388(4) 0.19345(12) 0.6615(2) 0.0232(5) Uani 1 1 d . . .
H25A H -0.0980 0.1780 0.7528 0.028 Uiso 1 1 calc R . .
H25B H -0.2999 0.1677 0.6223 0.028 Uiso 1 1 calc R . .
N21 N 0.0843(4) 0.17953(11) 0.58874(18) 0.0250(4) Uani 1 1 d . . .
H21 H 0.1793 0.1390 0.5942 0.081(12) Uiso 1 1 calc R . .
N23 N -0.0299(4) 0.29248(10) 0.53861(19) 0.0263(5) Uani 1 1 d . . .
H23 H -0.0453 0.3336 0.4938 0.044(8) Uiso 1 1 calc R . .
O22 O 0.2864(3) 0.23810(8) 0.43048(15) 0.0232(4) Uani 1 1 d . . .

loop_
_atom_site_aniso_label
_atom_site_aniso_U_11
_atom_site_aniso_U_22
_atom_site_aniso_U_33
_atom_site_aniso_U_23
_atom_site_aniso_U_13
_atom_site_aniso_U_12
C1 0.0187(10) 0.0220(11) 0.0177(11) -0.0009(8) 0.0079(8) 0.0016(8)
C2 0.0165(10) 0.0222(11) 0.0213(11) -0.0004(8) 0.0047(8) 0.0002(8)
C3 0.0216(11) 0.0218(11) 0.0203(11) 0.0004(9) 0.0058(8) 0.0006(8)
C4 0.0214(10) 0.0236(11) 0.0178(11) 0.0002(9) 0.0050(8) 0.0009(9)
O1A 0.0196(8) 0.0267(8) 0.0298(9) 0.0015(7) 0.0057(6) -0.0013(6)
O1B 0.0216(8) 0.0221(8) 0.0274(9) 0.0042(7) 0.0064(6) 0.0001(6)
O2 0.0200(8) 0.0262(8) 0.0229(8) -0.0022(6) 0.0041(6) -0.0014(6)
O3 0.0222(8) 0.0237(8) 0.0223(8) -0.0020(6) 0.0067(6) 0.0005(6)
O4A 0.0243(8) 0.0210(8) 0.0264(9) 0.0018(7) 0.0106(6) -0.0005(6)
O4B 0.0215(8) 0.0251(8) 0.0306(9) 0.0026(7) 0.0104(6) 0.0006(6)
C22 0.0188(10) 0.0227(11) 0.0201(11) 0.0006(9) 0.0048(9) -0.0001(8)
C24 0.0229(11) 0.0269(12) 0.0233(12) 0.0003(9) 0.0087(9) 0.0002(9)
C25 0.0221(11) 0.0251(11) 0.0237(12) 0.0012(9) 0.0080(9) -0.0002(9)
N21 0.0253(10) 0.0248(10) 0.0274(11) 0.0045(8) 0.0130(8) 0.0025(8)
N23 0.0298(10) 0.0237(10) 0.0283(11) 0.0060(8) 0.0145(8) 0.0053(8)
O22 0.0237(8) 0.0233(8) 0.0244(8) 0.0006(6) 0.0096(6) -0.0002(6)

loop_
_atom_type_symbol
_atom_type_description
_atom_type_scat_dispersion_real
_atom_type_scat_dispersion_imag
_atom_type_scat_source
C C 0.0033 0.0016 'International Tables Vol C Tables 4.2.6.8 and 6.1.1.4'
H H 0.0000 0.0000 'International Tables Vol C Tables 4.2.6.8 and 6.1.1.4'
N N 0.0061 0.0033 'International Tables Vol C Tables 4.2.6.8 and 6.1.1.4'
O O 0.0106 0.0060 'International Tables Vol C Tables 4.2.6.8 and 6.1.1.4'

loop_
_geom_angle_atom_site_label_1
_geom_angle_atom_site_label_2
_geom_angle_atom_site_label_3
_geom_angle
_geom_angle_site_symmetry_1
_geom_angle_site_symmetry_3
_geom_angle_publ_flag
O1A C1 O1B 124.41(19) . . ?
O1A C1 C2 121.06(19) . . ?
O1B C1 C2 114.51(17) . . ?
O2 C2 C1 114.17(17) . . ?
O2 C2 C3 112.93(16) . . ?
C1 C2 C3 106.58(17) . . ?
O2 C2 H2 107.6 . . ?
C1 C2 H2 107.6 . . ?
C3 C2 H2 107.6 . . ?
O3 C3 C4 110.77(17) . . ?
O3 C3 C2 111.18(17) . . ?
C4 C3 C2 110.79(17) . . ?
O3 C3 H3 108.0 . . ?
C4 C3 H3 108.0 . . ?
C2 C3 H3 108.0 . . ?
O4B C4 O4A 125.3(2) . . ?
O4B C4 C3 122.15(19) . . ?
O4A C4 C3 112.56(17) . . ?
C1 O1B H1 109.5 . . ?
C2 O2 H2O 109.5 . . ?
C3 O3 H3O 109.5 . . ?
C4 O4A H4 109.5 . . ?
O22 C22 N23 125.0(2) . . ?
O22 C22 N21 125.09(19) . . ?
N23 C22 N21 109.93(18) . . ?
N23 C24 C25 100.91(17) . . ?
N23 C24 H24A 111.6 . . ?
C25 C24 H24A 111.6 . . ?
N23 C24 H24B 111.6 . . ?
C25 C24 H24B 111.6 . . ?
H24A C24 H24B 109.4 . . ?
N21 C25 C24 102.22(17) . . ?
N21 C25 H25A 111.3 . . ?
C24 C25 H25A 111.3 . . ?
N21 C25 H25B 111.3 . . ?
C24 C25 H25B 111.3 . . ?
H25A C25 H25B 109.2 . . ?
C22 N21 C25 110.72(18) . . ?
C22 N21 H21 124.6 . . ?
C25 N21 H21 124.6 . . ?
C22 N23 C24 112.09(18) . . ?
C22 N23 H23 124.0 . . ?
C24 N23 H23 124.0 . . ?

loop_
_geom_bond_atom_site_label_1
_geom_bond_atom_site_label_2
_geom_bond_distance
_geom_bond_site_symmetry_2
_geom_bond_publ_flag
C1 O1A 1.222(2) . ?
C1 O1B 1.307(3) . ?
C1 C2 1.522(3) . ?
C2 O2 1.416(2) . ?
C2 C3 1.539(3) . ?
C2 H2 1.0000 . ?
C3 O3 1.411(2) . ?
C3 C4 1.518(3) . ?
C3 H3 1.0000 . ?
C4 O4B 1.212(3) . ?
C4 O4A 1.316(3) . ?
O1B H1 0.8400 . ?
O2 H2O 0.8400 . ?
O3 H3O 0.8400 . ?
O4A H4 0.8400 . ?
C22 O22 1.269(2) . ?
C22 N23 1.329(3) . ?
C22 N21 1.337(3) . ?
C24 N23 1.464(3) . ?
C24 C25 1.542(3) . ?
C24 H24A 0.9900 . ?
C24 H24B 0.9900 . ?
C25 N21 1.466(3) . ?
C25 H25A 0.9900 . ?
C25 H25B 0.9900 . ?
N21 H21 0.8800 . ?
N23 H23 0.8800 . ?

loop_
_geom_hbond_atom_site_label_D
_geom_hbond_atom_site_label_H
_geom_hbond_atom_site_label_A
_geom_hbond_distance_DH
_geom_hbond_distance_HA
_geom_hbond_distance_DA
_geom_hbond_angle_DHA
_geom_hbond_site_symmetry_A
O4A H4 O22 0.84 1.81 2.636(2) 167.6 .
N23 H23 O4B 0.88 2.13 2.924(2) 150.0 .
O1B H1 O22 0.84 1.75 2.593(2) 176.1 2_655
O2 H2O O1A 0.84 2.00 2.830(2) 167.4 1_455
O3 H3O O1A 0.84 2.25 2.951(2) 141.2 1_455
N21 H21 O2 0.88 2.23 3.059(2) 157.0 4_566
